data_2235782
loop_
_publ_author_name
'Nguyen, Thy M.'
'Fronczek, Frank R.'
'Watkins, Steven F.'

_publ_section_title
;
 1-(Adamantan-1-yl)-3-(4-methoxyphenyl)prop-2-en-1-one
;
_journal_coeditor_code DS2206
_journal_issue 8
_journal_name_full 'Acta Crystallographica Section E'
_journal_page_first o2537
_journal_paper_doi 10.1107/S1600536812032400
_journal_volume 68
_journal_year 2012
_chemical_formula_iupac 'C20 H24 O2'
_chemical_formula_moiety 'C20 H24 O2'
_chemical_formula_sum 'C20 H24 O2'
_chemical_formula_weight 296.39
_chemical_name_systematic
;
1-(Adamantan-1-yl)-3-(4-methoxyphenyl)prop-2-en-1-one
;
_space_group_IT_number 14
_symmetry_cell_setting monoclinic
_symmetry_space_group_name_Hall '-P 2yn'
_symmetry_space_group_name_H-M 'P 1 21/n 1'
_atom_sites_solution_hydrogens geom
_atom_sites_solution_primary direct
_atom_sites_solution_secondary difmap
_audit_creation_method 'WinGX routine CIF_UPDATE'
_cell_angle_alpha 90
_cell_angle_beta 92.6120(10)
_cell_angle_gamma 90
_cell_formula_units_Z 4
_cell_length_a 6.46480(10)
_cell_length_b 16.4712(3)
_cell_length_c 14.6134(4)
_cell_measurement_pressure 101.3
_cell_measurement_reflns_used 5846
_cell_measurement_temperature 90.0(5)
_cell_measurement_theta_max 33.728
_cell_measurement_theta_min 2.546
_cell_volume 1554.46(6)
_computing_cell_refinement 'SCALEPACK (Otwinowski & Minor, 1997)'
_computing_data_collection 'COLLECT (Nonius, 2000)'
_computing_data_reduction 'DENZO and SCALEPACK (Otwinowski & Minor, 1997)'
_computing_molecular_graphics 'ORTEP-3 for Windows (Farrugia, 1997)'
_computing_publication_material 'WinGX (Farrugia, 1999)'
_computing_structure_refinement 'SHELXL97 (Sheldrick, 2008)'
_computing_structure_solution 'SHELXS97 (Sheldrick, 2008)'
_diffrn_ambient_temperature 90.0(5)
_diffrn_detector_area_resol_mean 9
_diffrn_measured_fraction_theta_full 0.999
_diffrn_measured_fraction_theta_max 0.994
_diffrn_measurement_device '95mm CCD camera on \k-goniostat'
_diffrn_measurement_device_type 'Nonius KappaCCD'
_diffrn_measurement_method 'CCD rotation images, thick slices'
_diffrn_radiation_monochromator graphite
_diffrn_radiation_source 'sealed tube'
_diffrn_radiation_type MoK\a
_diffrn_radiation_wavelength 0.71073
_diffrn_reflns_av_R_equivalents 0.0256
_diffrn_reflns_limit_h_max 10
_diffrn_reflns_limit_h_min -10
_diffrn_reflns_limit_k_max 24
_diffrn_reflns_limit_k_min -25
_diffrn_reflns_limit_l_max 22
_diffrn_reflns_limit_l_min -22
_diffrn_reflns_number 11653
_diffrn_reflns_theta_full 25
_diffrn_reflns_theta_max 33.71
_diffrn_reflns_theta_min 2.79
_exptl_absorpt_coefficient_mu 0.08
_exptl_absorpt_correction_T_max 0.9811
_exptl_absorpt_correction_T_min 0.9726
_exptl_absorpt_correction_type multi-scan
_exptl_absorpt_process_details '(SCALEPACK; Otwinowski & Minor, 1997)'
_exptl_crystal_colour colorless
_exptl_crystal_density_diffrn 1.266
_exptl_crystal_density_method 'not measured'
_exptl_crystal_description prism
_exptl_crystal_F_000 640
_exptl_crystal_size_max 0.35
_exptl_crystal_size_mid 0.28
_exptl_crystal_size_min 0.24
_refine_diff_density_max 0.468
_refine_diff_density_min -0.290
_refine_ls_extinction_method none
_refine_ls_goodness_of_fit_ref 0.989
_refine_ls_hydrogen_treatment constr
_refine_ls_matrix_type full
_refine_ls_number_constraints 0
_refine_ls_number_parameters 200
_refine_ls_number_reflns 6165
_refine_ls_number_restraints 0
_refine_ls_restrained_S_all 0.989
_refine_ls_R_factor_gt 0.0448
_refine_ls_shift/su_max 0.000
_refine_ls_structure_factor_coef Fsqd
_refine_ls_weighting_details 'calc w=1/[\s^2^(Fo^2^)+(0.0625P)^2^+0.4850P] where P=(Fo^2^+2Fc^2^)/3'
_refine_ls_weighting_scheme calc
_refine_ls_wR_factor_ref 0.1234
_reflns_number_gt 4860
_reflns_number_total 6165
_reflns_threshold_expression I>2\s(I)
_cod_data_source_file ds2206.cif
_cod_data_source_block I
_cod_original_sg_symbol_H-M 'P 21/n'
_cod_database_code 2235782
_cod_database_fobs_code 2235782

loop_
_symmetry_equiv_pos_as_xyz
'x, y, z'
'-x+1/2, y+1/2, -z+1/2'
'-x, -y, -z'
'x-1/2, -y-1/2, z-1/2'

loop_
_atom_site_type_symbol
_atom_site_label
_atom_site_fract_x
_atom_site_fract_y
_atom_site_fract_z
_atom_site_U_iso_or_equiv
_atom_site_adp_type
_atom_site_calc_flag
_atom_site_refinement_flags
_atom_site_occupancy
C C1 1.17484(12) 0.49689(5) 0.77117(6) 0.01203(14) Uani d . 1
C C2 1.39267(13) 0.50311(5) 0.81790(6) 0.01455(15) Uani d . 1
H H2A 1.4965 0.5105 0.7709 0.017 Uiso calc R 1
H H2B 1.3994 0.5509 0.859 0.017 Uiso calc R 1
C C3 1.44258(12) 0.42587(5) 0.87340(6) 0.01529(16) Uani d . 1
H H3 1.585 0.4303 0.9027 0.018 Uiso calc R 1
C C4 1.43213(13) 0.35203(5) 0.80922(7) 0.01668(16) Uani d . 1
H H4A 1.4671 0.3021 0.8444 0.02 Uiso calc R 1
H H4B 1.534 0.3584 0.7611 0.02 Uiso calc R 1
C C5 1.21310(13) 0.34455(5) 0.76470(6) 0.01470(15) Uani d . 1
H H5 1.2062 0.296 0.7236 0.018 Uiso calc R 1
C C6 1.05468(13) 0.33524(5) 0.83940(6) 0.01542(15) Uani d . 1
H H6A 0.9136 0.3304 0.8107 0.019 Uiso calc R 1
H H6B 1.0848 0.2853 0.8753 0.019 Uiso calc R 1
C C7 1.06570(13) 0.40947(5) 0.90296(6) 0.01396(15) Uani d . 1
H H7 0.9626 0.4032 0.9515 0.017 Uiso calc R 1
C C8 1.01594(12) 0.48667(5) 0.84674(6) 0.01350(15) Uani d . 1
H H8A 1.0212 0.5346 0.8876 0.016 Uiso calc R 1
H H8B 0.8744 0.4827 0.8182 0.016 Uiso calc R 1
C C9 1.16385(13) 0.42133(5) 0.70825(6) 0.01387(15) Uani d . 1
H H9A 1.0236 0.4168 0.6786 0.017 Uiso calc R 1
H H9B 1.2645 0.427 0.6596 0.017 Uiso calc R 1
C C10 1.28430(13) 0.41594(6) 0.94802(6) 0.01611(16) Uani d . 1
H H10A 1.3163 0.3664 0.9844 0.019 Uiso calc R 1
H H10B 1.2919 0.4632 0.9899 0.019 Uiso calc R 1
C C11 1.12481(13) 0.57368(5) 0.71656(6) 0.01414(15) Uani d . 1
C C12 0.93169(13) 0.57598(5) 0.65717(6) 0.01481(15) Uani d . 1
H H12 0.8298 0.5348 0.6616 0.018 Uiso calc R 1
C C13 0.90363(13) 0.63728(5) 0.59715(6) 0.01471(15) Uani d . 1
H H13 1.0173 0.6735 0.5934 0.018 Uiso calc R 1
C C14 0.72429(13) 0.65630(5) 0.53694(6) 0.01366(15) Uani d . 1
C C15 0.53920(13) 0.61095(5) 0.53374(6) 0.01574(16) Uani d . 1
H H15 0.5296 0.5635 0.5703 0.019 Uiso calc R 1
C C16 0.37129(13) 0.63471(5) 0.47793(6) 0.01635(16) Uani d . 1
H H16 0.2482 0.6032 0.4758 0.02 Uiso calc R 1
C C17 0.38227(13) 0.70527(5) 0.42450(6) 0.01399(15) Uani d . 1
C C18 0.56503(13) 0.75027(5) 0.42526(6) 0.01432(15) Uani d . 1
H H18 0.5747 0.7973 0.3881 0.017 Uiso calc R 1
C C19 0.73332(13) 0.72522(5) 0.48129(6) 0.01446(15) Uani d . 1
H H19 0.8579 0.7559 0.4817 0.017 Uiso calc R 1
C C20 0.21429(14) 0.79562(5) 0.31728(6) 0.01815(17) Uani d . 1
H H20A 0.2512 0.8432 0.3549 0.027 Uiso calc R 1
H H20B 0.0786 0.8043 0.2861 0.027 Uiso calc R 1
H H20C 0.3187 0.7875 0.2716 0.027 Uiso calc R 1
O O1 1.23918(11) 0.63302(4) 0.72203(5) 0.02329(16) Uani d . 1
O O2 0.20598(10) 0.72512(4) 0.37467(5) 0.01787(14) Uani d . 1

loop_
_atom_site_aniso_label
_atom_site_aniso_U_11
_atom_site_aniso_U_22
_atom_site_aniso_U_33
_atom_site_aniso_U_12
_atom_site_aniso_U_13
_atom_site_aniso_U_23
C1 0.0108(3) 0.0126(3) 0.0126(3) 0.0000(2) 0.0000(2) -0.0001(3)
C2 0.0118(3) 0.0153(4) 0.0165(4) -0.0015(3) -0.0007(3) 0.0012(3)
C3 0.0114(3) 0.0175(4) 0.0168(4) 0.0001(3) -0.0013(3) 0.0023(3)
C4 0.0146(3) 0.0163(4) 0.0193(4) 0.0042(3) 0.0033(3) 0.0022(3)
C5 0.0169(3) 0.0122(3) 0.0151(4) 0.0011(3) 0.0019(3) -0.0010(3)
C6 0.0159(3) 0.0142(4) 0.0162(4) -0.0018(3) 0.0019(3) 0.0005(3)
C7 0.0133(3) 0.0164(4) 0.0123(4) -0.0003(3) 0.0025(3) 0.0003(3)
C8 0.0119(3) 0.0151(4) 0.0137(4) 0.0017(3) 0.0020(3) -0.0011(3)
C9 0.0154(3) 0.0138(4) 0.0125(4) 0.0006(3) 0.0016(3) -0.0011(3)
C10 0.0163(3) 0.0187(4) 0.0132(4) 0.0002(3) -0.0010(3) 0.0008(3)
C11 0.0144(3) 0.0136(4) 0.0143(4) 0.0008(3) -0.0005(3) 0.0002(3)
C12 0.0141(3) 0.0148(4) 0.0154(4) 0.0006(3) -0.0007(3) 0.0006(3)
C13 0.0157(3) 0.0139(4) 0.0144(4) 0.0017(3) -0.0005(3) -0.0010(3)
C14 0.0150(3) 0.0134(3) 0.0126(4) 0.0015(3) 0.0005(3) -0.0002(3)
C15 0.0179(4) 0.0143(4) 0.0150(4) 0.0000(3) 0.0008(3) 0.0026(3)
C16 0.0153(3) 0.0168(4) 0.0169(4) -0.0018(3) 0.0008(3) 0.0020(3)
C17 0.0139(3) 0.0151(4) 0.0129(3) 0.0012(3) 0.0000(3) -0.0002(3)
C18 0.0160(3) 0.0135(3) 0.0135(4) 0.0005(3) 0.0008(3) 0.0013(3)
C19 0.0147(3) 0.0140(4) 0.0147(4) -0.0005(3) 0.0004(3) 0.0004(3)
C20 0.0208(4) 0.0154(4) 0.0179(4) 0.0016(3) -0.0032(3) 0.0016(3)
O1 0.0247(3) 0.0153(3) 0.0289(4) -0.0052(2) -0.0089(3) 0.0040(3)
O2 0.0146(3) 0.0193(3) 0.0194(3) -0.0003(2) -0.0026(2) 0.0047(2)

loop_
_atom_type_symbol
_atom_type_description
_atom_type_scat_dispersion_real
_atom_type_scat_dispersion_imag
_atom_type_scat_source
C C 0.0033 0.0016 'International Tables Vol C Tables 4.2.6.8 and 6.1.1.4'
H H 0 0 'International Tables Vol C Tables 4.2.6.8 and 6.1.1.4'
O O 0.0106 0.006 'International Tables Vol C Tables 4.2.6.8 and 6.1.1.4'

loop_
_geom_angle_atom_site_label_1
_geom_angle_atom_site_label_2
_geom_angle_atom_site_label_3
_geom_angle
C11 C1 C2 110.20(7)
C11 C1 C9 110.73(7)
C2 C1 C9 109.47(7)
C11 C1 C8 109.37(7)
C2 C1 C8 108.26(7)
C9 C1 C8 108.77(6)
C3 C2 C1 110.19(7)
C3 C2 H2A 109.6
C1 C2 H2A 109.6
C3 C2 H2B 109.6
C1 C2 H2B 109.6
H2A C2 H2B 108.1
C2 C3 C4 109.35(7)
C2 C3 C10 109.40(7)
C4 C3 C10 109.68(7)
C2 C3 H3 109.5
C4 C3 H3 109.5
C10 C3 H3 109.5
C3 C4 C5 109.65(7)
C3 C4 H4A 109.7
C5 C4 H4A 109.7
C3 C4 H4B 109.7
C5 C4 H4B 109.7
H4A C4 H4B 108.2
C9 C5 C4 109.03(7)
C9 C5 C6 109.56(7)
C4 C5 C6 109.76(7)
C9 C5 H5 109.5
C4 C5 H5 109.5
C6 C5 H5 109.5
C7 C6 C5 109.64(7)
C7 C6 H6A 109.7
C5 C6 H6A 109.7
C7 C6 H6B 109.7
C5 C6 H6B 109.7
H6A C6 H6B 108.2
C10 C7 C6 109.34(7)
C10 C7 C8 109.71(7)
C6 C7 C8 109.39(7)
C10 C7 H7 109.5
C6 C7 H7 109.5
C8 C7 H7 109.5
C7 C8 C1 109.90(6)
C7 C8 H8A 109.7
C1 C8 H8A 109.7
C7 C8 H8B 109.7
C1 C8 H8B 109.7
H8A C8 H8B 108.2
C5 C9 C1 109.91(7)
C5 C9 H9A 109.7
C1 C9 H9A 109.7
C5 C9 H9B 109.7
C1 C9 H9B 109.7
H9A C9 H9B 108.2
C7 C10 C3 109.42(7)
C7 C10 H10A 109.8
C3 C10 H10A 109.8
C7 C10 H10B 109.8
C3 C10 H10B 109.8
H10A C10 H10B 108.2
O1 C11 C12 120.34(8)
O1 C11 C1 121.00(7)
C12 C11 C1 118.65(7)
C13 C12 C11 118.97(8)
C13 C12 H12 120.5
C11 C12 H12 120.5
C12 C13 C14 129.45(8)
C12 C13 H13 115.3
C14 C13 H13 115.3
C19 C14 C15 117.94(7)
C19 C14 C13 118.18(7)
C15 C14 C13 123.84(8)
C16 C15 C14 120.76(8)
C16 C15 H15 119.6
C14 C15 H15 119.6
C15 C16 C17 120.24(8)
C15 C16 H16 119.9
C17 C16 H16 119.9
O2 C17 C18 124.33(8)
O2 C17 C16 115.67(7)
C18 C17 C16 120.00(8)
C19 C18 C17 119.06(8)
C19 C18 H18 120.5
C17 C18 H18 120.5
C18 C19 C14 121.97(8)
C18 C19 H19 119
C14 C19 H19 119
O2 C20 H20A 109.5
O2 C20 H20B 109.5
H20A C20 H20B 109.5
O2 C20 H20C 109.5
H20A C20 H20C 109.5
H20B C20 H20C 109.5
C17 O2 C20 116.96(7)

loop_
_geom_bond_atom_site_label_1
_geom_bond_atom_site_label_2
_geom_bond_distance
C1 C11 1.5223(12)
C1 C2 1.5402(11)
C1 C9 1.5471(12)
C1 C8 1.5513(12)
C2 C3 1.5351(12)
C2 H2A 0.99
C2 H2B 0.99
C3 C4 1.5355(13)
C3 C10 1.5378(13)
C3 H3 1
C4 C5 1.5361(12)
C4 H4A 0.99
C4 H4B 0.99
C5 C9 1.5354(12)
C5 C6 1.5382(12)
C5 H5 1
C6 C7 1.5351(12)
C6 H6A 0.99
C6 H6B 0.99
C7 C10 1.5354(12)
C7 C8 1.5398(12)
C7 H7 1
C8 H8A 0.99
C8 H8B 0.99
C9 H9A 0.99
C9 H9B 0.99
C10 H10A 0.99
C10 H10B 0.99
C11 O1 1.2260(11)
C11 C12 1.4882(12)
C12 C13 1.3443(12)
C12 H12 0.95
C13 C14 1.4572(12)
C13 H13 0.95
C14 C19 1.3992(12)
C14 C15 1.4095(12)
C15 C16 1.3842(12)
C15 H15 0.95
C16 C17 1.4037(12)
C16 H16 0.95
C17 O2 1.3639(10)
C17 C18 1.3943(12)
C18 C19 1.3939(12)
C18 H18 0.95
C19 H19 0.95
C20 O2 1.4348(11)
C20 H20A 0.98
C20 H20B 0.98
C20 H20C 0.98

loop_
_geom_torsion_atom_site_label_1
_geom_torsion_atom_site_label_2
_geom_torsion_atom_site_label_3
_geom_torsion_atom_site_label_4
_geom_torsion
C11 C1 C2 C3 179.68(7)
C9 C1 C2 C3 -58.31(9)
C8 C1 C2 C3 60.12(9)
C1 C2 C3 C4 59.33(9)
C1 C2 C3 C10 -60.81(9)
C2 C3 C4 C5 -60.59(9)
C10 C3 C4 C5 59.37(9)
C3 C4 C5 C9 60.99(9)
C3 C4 C5 C6 -59.03(9)
C9 C5 C6 C7 -60.23(9)
C4 C5 C6 C7 59.47(9)
C5 C6 C7 C10 -60.07(9)
C5 C6 C7 C8 60.10(9)
C10 C7 C8 C1 59.94(9)
C6 C7 C8 C1 -60.01(8)
C11 C1 C8 C7 -179.62(6)
C2 C1 C8 C7 -59.53(8)
C9 C1 C8 C7 59.34(8)
C4 C5 C9 C1 -60.05(9)
C6 C5 C9 C1 60.10(9)
C11 C1 C9 C5 -179.57(7)
C2 C1 C9 C5 58.74(9)
C8 C1 C9 C5 -59.36(8)
C6 C7 C10 C3 60.33(9)
C8 C7 C10 C3 -59.64(9)
C2 C3 C10 C7 59.86(9)
C4 C3 C10 C7 -60.08(9)
C2 C1 C11 O1 -8.16(12)
C9 C1 C11 O1 -129.42(9)
C8 C1 C11 O1 110.73(9)
C2 C1 C11 C12 172.81(7)
C9 C1 C11 C12 51.55(10)
C8 C1 C11 C12 -68.30(9)
O1 C11 C12 C13 12.24(13)
C1 C11 C12 C13 -168.72(8)
C11 C12 C13 C14 -175.10(8)
C12 C13 C14 C19 179.04(9)
C12 C13 C14 C15 1.35(15)
C19 C14 C15 C16 -0.75(13)
C13 C14 C15 C16 176.95(8)
C14 C15 C16 C17 -0.90(14)
C15 C16 C17 O2 -177.53(8)
C15 C16 C17 C18 2.08(14)
O2 C17 C18 C19 178.00(8)
C16 C17 C18 C19 -1.57(13)
C17 C18 C19 C14 -0.10(13)
C15 C14 C19 C18 1.25(13)
C13 C14 C19 C18 -176.58(8)
C18 C17 O2 C20 2.20(13)
C16 C17 O2 C20 -178.21(8)

loop_
_cod_related_entry_id
_cod_related_entry_database
_cod_related_entry_code
1 ChemSpider 4655634
